data_2000286
loop_
_publ_author_name
'Kopf, J.'
'K\"oll, P.'
'Angyal, S. J.'

_publ_section_title
;
 Structure of
 <small>D</small>-<i>glycero</i>-<small>L</small>-<i>galacto</i>-heptitol
;
_journal_issue 7
_journal_name_full 'Acta Crystallographica Section C'
_journal_page_first 1503
_journal_page_last 1506
_journal_paper_doi 10.1107/S010827019001349X
_journal_volume 47
_journal_year 1991
_chemical_formula_sum 'C7 H16 O7'
_symmetry_cell_setting monoclinic
_symmetry_space_group_name_H-M 'P 1 21 1'
_cell_angle_alpha 90
_cell_angle_beta 92.01(3)
_cell_angle_gamma 90
_cell_formula_units_Z 2
_cell_length_a 4.748(3)
_cell_length_b 8.362(6)
_cell_length_c 11.428(7)
_cell_volume 453.4(5)
_diffrn_radiation_type cu
_diffrn_radiation_wavelength 1.54051
_exptl_absorpt_coefficient_mu 1.17
_exptl_crystal_density_diffrn 1.554
_exptl_crystal_F_000 228
_cod_data_source_file ab0175.cif
_cod_data_source_block ab0175a
_cod_original_sg_symbol_H-M P21
_cod_original_formula_sum C7H16O7
_cod_database_code 2000286

loop_
_atom_site_label
_atom_site_fract_x
_atom_site_fract_y
_atom_site_fract_z
_atom_site_U_iso_or_equiv
O(1) .7218(7) .8530(4) .4237(2) .0350(8)
O(2) .5053(5) .65100000 .2410(2) .0281(7)
O(3) 1.0076(5) .4757(4) .21350(10) .0258(6)
O(4) .4710(5) .2500(4) .3617(2) .0300(7)
O(5) .9772(5) .0955(4) .3010(2) .0293(7)
O(6) .7727(6) -.1046(4) .1290(2) .0318(7)
O(7) .2473(6) -.0377(5) .0053(2) .0369(8)
C(1) .8586(8) .7105(5) .3889(3) .0286(9)
C(2) .6544(8) .5839(5) .3400(3) .0244(9)
C(3) .8178(8) .4353(5) .3033(3) .0231(9)
C(4) .6228(8) .2987(5) .2625(3) .0231(9)
C(5) .7850(7) .1586(5) .2133(3) .0226(8)
C(6) .5957(8) .0250(5) .1608(3) .0250(9)
C(7) .4320(8) .0832(5) .0523(3) .0310(10)
H(11) 1.000(10) .746(7) .323(4) .040(10)
H(12) .950(8) .660(5) .456(3) .030(10)
H(2) .530(10) .558(7) .400(4) .050(10)
H(3) .930(10) .398(7) .373(4) .050(10)
H(4) .500(10) .343(9) .209(5) .080(10)
H(5) .900(10) .220(7) .149(5) .030(10)
H(6) .454(9) -.025(5) .220(3) .023(9)
H(71) .580(10) .112(8) -.015(5) .070(10)
H(72) .348(9) .192(6) .061(4) .020(10)
H(10) .610(10) .850(10) .492(6) .13(2)
H(20) .339(9) .614(5) .230(3) .030(10)
H(30) .940(10) .472(9) .140(6) .12(2)
H(40) .330(10) .208(7) .352(4) .050(10)
H(50) .910(10) .025(7) .343(5) .040(10)
H(60) .690(10) -.193(7) .158(4) .030(10)
H(70) .140(10) -.060(10) .047(5) .17(2)
